data_7113917
loop_
_publ_author_name
'Clarisa Villegas Gomez'
'David Cruz Cruz'
'Rasmus Mose'
'Karl Anker Jorgensen'

_publ_section_title
;
 Organocatalytic cascade reactions: diversity-oriented synthesis for the
 construction of hydroisoquinoline scaffolds
;
_journal_name_full Chem.Commun.
_journal_page_first 6035
_journal_paper_doi 10.1039/C4CC01231C
_journal_volume 50
_journal_year 2014
_chemical_absolute_configuration ad
_chemical_formula_moiety 'C24 H23 Br N2 O2'
_chemical_formula_sum 'C24 H23 Br N2 O2'
_chemical_formula_weight 451.35
_space_group_crystal_system orthorhombic
_space_group_IT_number 19
_space_group_name_Hall 'P 2ac 2ab'
_space_group_name_H-M_alt 'P 21 21 21'
_symmetry_space_group_name_Hall 'P 2ac 2ab'
_symmetry_space_group_name_H-M 'P 21 21 21'
_atom_sites_solution_hydrogens geom
_atom_sites_solution_primary direct
_audit_creation_date 2013-12-04
_audit_creation_method
;
  Olex2 1.2
  (compiled Apr  9 2013 14:10:59, GUI svn.r4456)
;
_cell_angle_alpha 90
_cell_angle_beta 90
_cell_angle_gamma 90
_cell_formula_units_Z 4
_cell_length_a 10.6176(8)
_cell_length_b 11.3209(7)
_cell_length_c 17.5317(10)
_cell_measurement_reflns_used 9878
_cell_measurement_temperature 100(2)
_cell_measurement_theta_max 22.51
_cell_measurement_theta_min 2.27
_cell_volume 2107.3(2)
_computing_molecular_graphics
;
O. V. Dolomanov, L. J. Bourhis, R. J. Gildea, J. A. K. Howard and H. Puschmann,
OLEX2: a complete structure solution, refinement and analysis program.
J. Appl. Cryst. (2009). 42, 339-341.
;
_computing_publication_material
;
O. V. Dolomanov, L. J. Bourhis, R. J. Gildea, J. A. K. Howard and H. Puschmann,
OLEX2: a complete structure solution, refinement and analysis program.
J. Appl. Cryst. (2009). 42, 339-341.
;
_computing_structure_refinement
;
SHELXL, G.M. Sheldrick, Acta Cryst.
(2008). A64, 112-122
;
_computing_structure_solution
;
SHELXS, G.M. Sheldrick, Acta Cryst.
(2008). A64, 112-122
;
_diffrn_ambient_temperature 100
_diffrn_measured_fraction_theta_full 1.000
_diffrn_measured_fraction_theta_max 0.998
_diffrn_measurement_device_type 'Bruker APEX-II CCD'
_diffrn_measurement_method '\f and \w scans'
_diffrn_radiation_type 'Ag K\a'
_diffrn_radiation_wavelength 0.56085
_diffrn_reflns_av_R_equivalents 0.0341
_diffrn_reflns_av_unetI/netI 0.0276
_diffrn_reflns_Laue_measured_fraction_full 1.000
_diffrn_reflns_Laue_measured_fraction_max 0.998
_diffrn_reflns_limit_h_max 14
_diffrn_reflns_limit_h_min -14
_diffrn_reflns_limit_k_max 15
_diffrn_reflns_limit_k_min -14
_diffrn_reflns_limit_l_max 19
_diffrn_reflns_limit_l_min -23
_diffrn_reflns_number 28770
_diffrn_reflns_point_group_measured_fraction_full 1.000
_diffrn_reflns_point_group_measured_fraction_max 0.998
_diffrn_reflns_theta_full 19.665
_diffrn_reflns_theta_max 22.516
_diffrn_reflns_theta_min 1.690
_diffrn_standards_number 0
_exptl_absorpt_coefficient_mu 1.063
_exptl_absorpt_correction_T_max 0.7448
_exptl_absorpt_correction_T_min 0.5748
_exptl_absorpt_correction_type multi-scan
_exptl_absorpt_process_details
;
SADABS-2012/1 (Bruker,2012) was used for absorption correction.
wR2(int) was 0.0983 before and 0.0422 after correction.
The Ratio of minimum to maximum transmission is 0.7718.
The \l/2 correction factor is 0.0015.
;
_exptl_crystal_colour 'clear light colourless'
_exptl_crystal_colour_lustre clear
_exptl_crystal_colour_modifier light
_exptl_crystal_colour_primary colourless
_exptl_crystal_density_diffrn 1.423
_exptl_crystal_description irregular
_exptl_crystal_F_000 928
_exptl_crystal_size_max 0.11
_exptl_crystal_size_mid 0.10
_exptl_crystal_size_min 0.08
_refine_diff_density_max 0.342
_refine_diff_density_min -0.317
_refine_diff_density_rms 0.053
_refine_ls_abs_structure_details
;
 Flack x determined using 2165 quotients [(I+)-(I-)]/[(I+)+(I-)]
 (Parsons and Flack (2004), Acta Cryst. A60, s61).
;
_refine_ls_abs_structure_Flack -0.009(4)
_refine_ls_extinction_method none
_refine_ls_goodness_of_fit_ref 1.045
_refine_ls_hydrogen_treatment mixed
_refine_ls_matrix_type full
_refine_ls_number_parameters 264
_refine_ls_number_reflns 5611
_refine_ls_number_restraints 0
_refine_ls_restrained_S_all 1.045
_refine_ls_R_factor_all 0.0283
_refine_ls_R_factor_gt 0.0240
_refine_ls_shift/su_max 0.001
_refine_ls_shift/su_mean 0.000
_refine_ls_structure_factor_coef Fsqd
_refine_ls_weighting_details 'w=1/[\s^2^(Fo^2^)+(0.0253P)^2^+0.5544P] where P=(Fo^2^+2Fc^2^)/3'
_refine_ls_weighting_scheme calc
_refine_ls_wR_factor_gt 0.0538
_refine_ls_wR_factor_ref 0.0554
_reflns_Friedel_coverage 0.775
_reflns_Friedel_fraction_full 1.000
_reflns_Friedel_fraction_max 0.998
_reflns_number_gt 5199
_reflns_number_total 5611
_reflns_threshold_expression 'I > 2\s(I)'
_cod_data_source_file c4cc01231c2.cif
_cod_data_source_block d
_cod_database_code 7113917
_olex2_refinement_description
;
1. Fixed Uiso
 At 1.2 times of:
  All C(H) groups, All C(H,H) groups
 At 1.5 times of:
  All C(H,H,H) groups, All O(H) groups
2.a Ternary CH refined with riding coordinates:
 C7(H7), C12(H12), C17(H17)
2.b Secondary CH2 refined with riding coordinates:
 C8(H8A,H8B), C16(H16A,H16B), C18(H18A,H18B)
2.c Aromatic/amide H refined with riding coordinates:
 C2(H2), C11(H11), C5(H5), C1(H1), C22(H22), C24(H24), C4(H4), C20(H20),
 C21(H21), C23(H23)
2.d Idealised Me refined as rotating group:
 C10(H10A,H10B,H10C)
2.e Idealised tetrahedral OH refined as rotating group:
 O2(H2A)
;
_shelx_space_group_comment
;
The symmetry employed for this shelxl refinement is uniquely defined
by the following loop, which should always be used as a source of
symmetry information in preference to the above space-group names.
They are only intended as comments.
;
_shelxl_version_number 2013-4

loop_
_space_group_symop_operation_xyz
'x, y, z'
'-x+1/2, -y, z+1/2'
'-x, y+1/2, -z+1/2'
'x+1/2, -y+1/2, -z'

loop_
_atom_site_label
_atom_site_type_symbol
_atom_site_fract_x
_atom_site_fract_y
_atom_site_fract_z
_atom_site_U_iso_or_equiv
_atom_site_adp_type
_atom_site_occupancy
_atom_site_site_symmetry_order
_atom_site_calc_flag
_atom_site_refinement_flags_posn
Br1 Br -0.39591(2) -0.01699(2) -0.25273(2) 0.02215(7) Uani 1 1 d .
C2 C -0.2815(2) 0.21114(17) -0.24652(14) 0.0154(4) Uani 1 1 d .
H2 H -0.2415 0.1830 -0.2016 0.019 Uiso 1 1 calc R
C19 C -0.0701(2) 0.85827(18) -0.49416(13) 0.0121(4) Uani 1 1 d .
N1 N -0.04529(18) 0.63754(14) -0.49603(10) 0.0107(3) Uani 1 1 d .
C7 C -0.2868(2) 0.48850(18) -0.37392(12) 0.0118(4) Uani 1 1 d .
H7 H -0.3617 0.5117 -0.4051 0.014 Uiso 1 1 calc R
C13 C -0.1712(2) 0.48448(18) -0.42859(11) 0.0103(4) Uani 1 1 d .
C12 C -0.0492(2) 0.45638(17) -0.38492(11) 0.0113(4) Uani 1 1 d .
H12 H -0.0548 0.3739 -0.3648 0.014 Uiso 1 1 calc R
C8 C -0.2662(2) 0.58569(19) -0.31393(12) 0.0154(4) Uani 1 1 d .
H8A H -0.2941 0.6620 -0.3357 0.018 Uiso 1 1 calc R
H8B H -0.3203 0.5686 -0.2693 0.018 Uiso 1 1 calc R
C11 C -0.0370(2) 0.54009(19) -0.31845(12) 0.0143(4) Uani 1 1 d .
H11 H 0.0446 0.5518 -0.2976 0.017 Uiso 1 1 calc R
C5 C -0.3992(2) 0.29304(18) -0.37776(12) 0.0151(4) Uani 1 1 d .
H5 H -0.4399 0.3204 -0.4227 0.018 Uiso 1 1 calc R
C15 C -0.1596(2) 0.60277(17) -0.47288(12) 0.0107(4) Uani 1 1 d .
O1 O -0.25604(15) 0.65709(14) -0.48940(9) 0.0150(3) Uani 1 1 d .
C3 C -0.3648(2) 0.14066(19) -0.28599(13) 0.0152(5) Uani 1 1 d .
C1 C -0.2568(2) 0.32498(19) -0.27384(12) 0.0145(4) Uani 1 1 d .
H1 H -0.2004 0.3747 -0.2466 0.017 Uiso 1 1 calc R
C14 C -0.1941(2) 0.39713(18) -0.48981(12) 0.0125(4) Uani 1 1 d .
O2 O 0.14107(15) 0.66125(13) -0.42340(9) 0.0145(3) Uani 1 1 d .
H2A H 0.1765 0.7158 -0.4478 0.022 Uiso 1 1 calc GR
C6 C -0.3135(2) 0.36679(18) -0.34054(12) 0.0123(4) Uani 1 1 d .
C22 C -0.1267(2) 1.0681(2) -0.41757(16) 0.0242(6) Uani 1 1 d .
H22 H -0.1457 1.1394 -0.3914 0.029 Uiso 1 1 calc R
C10 C -0.1133(3) 0.6865(2) -0.22347(13) 0.0238(5) Uani 1 1 d .
H10A H -0.1466 0.7636 -0.2390 0.036 Uiso 1 1 calc GR
H10B H -0.0232 0.6937 -0.2124 0.036 Uiso 1 1 calc GR
H10C H -0.1577 0.6594 -0.1777 0.036 Uiso 1 1 calc GR
C9 C -0.1325(2) 0.59880(19) -0.28690(12) 0.0156(5) Uani 1 1 d .
C24 C -0.1003(2) 0.96041(18) -0.53435(13) 0.0161(4) Uani 1 1 d .
H24 H -0.1020 0.9587 -0.5885 0.019 Uiso 1 1 calc R
C17 C 0.0782(2) 0.58560(18) -0.47474(12) 0.0118(4) Uani 1 1 d .
H17 H 0.1305 0.5778 -0.5219 0.014 Uiso 1 1 calc R
C16 C 0.0629(2) 0.46390(18) -0.43913(12) 0.0130(4) Uani 1 1 d .
H16A H 0.1407 0.4437 -0.4108 0.016 Uiso 1 1 calc R
H16B H 0.0521 0.4048 -0.4802 0.016 Uiso 1 1 calc R
C4 C -0.4262(2) 0.1805(2) -0.35059(13) 0.0169(5) Uani 1 1 d .
H4 H -0.4858 0.1318 -0.3760 0.020 Uiso 1 1 calc R
N2 N -0.2131(2) 0.33561(17) -0.54027(12) 0.0197(4) Uani 1 1 d .
C20 C -0.0685(2) 0.8620(2) -0.41507(14) 0.0181(5) Uani 1 1 d .
H20 H -0.0478 0.7931 -0.3867 0.022 Uiso 1 1 calc R
C21 C -0.0971(3) 0.9665(2) -0.37728(14) 0.0258(5) Uani 1 1 d .
H21 H -0.0964 0.9684 -0.3231 0.031 Uiso 1 1 calc R
C23 C -0.1280(2) 1.0645(2) -0.49638(15) 0.0212(5) Uani 1 1 d .
H23 H -0.1480 1.1337 -0.5246 0.025 Uiso 1 1 calc R
C18 C -0.0391(2) 0.74799(17) -0.53960(12) 0.0117(4) Uani 1 1 d .
H18A H -0.0982 0.7425 -0.5831 0.014 Uiso 1 1 calc R
H18B H 0.0469 0.7564 -0.5608 0.014 Uiso 1 1 calc R

loop_
_atom_site_aniso_label
_atom_site_aniso_U_11
_atom_site_aniso_U_22
_atom_site_aniso_U_33
_atom_site_aniso_U_23
_atom_site_aniso_U_13
_atom_site_aniso_U_12
Br1 0.02650(13) 0.01705(9) 0.02291(11) 0.00677(10) 0.00385(11) -0.00444(8)
C2 0.0132(11) 0.0206(9) 0.0125(9) 0.0042(10) 0.0015(10) 0.0016(7)
C19 0.0071(11) 0.0116(9) 0.0176(11) 0.0001(8) 0.0008(8) -0.0021(7)
N1 0.0098(9) 0.0098(8) 0.0125(9) 0.0022(6) -0.0002(7) -0.0001(7)
C7 0.0086(10) 0.0117(9) 0.0152(9) 0.0034(8) 0.0007(8) 0.0003(8)
C13 0.0096(10) 0.0093(8) 0.0119(9) 0.0011(7) -0.0011(7) 0.0011(8)
C12 0.0080(11) 0.0125(9) 0.0134(10) 0.0037(7) -0.0011(8) 0.0003(8)
C8 0.0163(13) 0.0146(9) 0.0154(10) 0.0000(8) 0.0020(9) 0.0014(9)
C11 0.0117(12) 0.0186(11) 0.0125(10) 0.0046(8) -0.0033(8) -0.0038(8)
C5 0.0139(11) 0.0182(10) 0.0132(10) 0.0033(7) -0.0018(9) -0.0010(9)
C15 0.0122(11) 0.0090(9) 0.0111(10) -0.0014(7) -0.0018(8) 0.0006(8)
O1 0.0120(9) 0.0136(7) 0.0195(8) 0.0043(6) -0.0016(7) 0.0017(7)
C3 0.0136(13) 0.0137(9) 0.0183(11) 0.0047(8) 0.0048(9) -0.0008(8)
C1 0.0105(11) 0.0186(10) 0.0143(10) -0.0001(7) -0.0005(8) -0.0008(9)
C14 0.0102(11) 0.0108(9) 0.0165(11) 0.0040(8) 0.0006(8) 0.0008(8)
O2 0.0109(9) 0.0165(7) 0.0162(8) 0.0040(6) -0.0025(6) -0.0046(6)
C6 0.0100(12) 0.0125(9) 0.0144(10) 0.0021(7) 0.0020(8) 0.0001(8)
C22 0.0160(14) 0.0149(10) 0.0416(15) -0.0106(10) 0.0063(11) -0.0026(9)
C10 0.0291(15) 0.0253(11) 0.0171(11) -0.0061(9) 0.0016(10) -0.0069(11)
C9 0.0199(14) 0.0149(9) 0.0120(10) 0.0019(8) -0.0010(9) -0.0050(8)
C24 0.0122(11) 0.0137(10) 0.0224(11) 0.0041(8) -0.0006(9) -0.0017(9)
C17 0.0090(12) 0.0142(9) 0.0121(10) 0.0016(7) 0.0001(8) 0.0003(8)
C16 0.0093(11) 0.0122(9) 0.0174(10) 0.0035(8) 0.0005(8) 0.0028(8)
C4 0.0136(13) 0.0182(10) 0.0189(11) 0.0002(8) -0.0009(9) -0.0056(9)
N2 0.0263(13) 0.0141(9) 0.0187(10) -0.0006(8) -0.0028(9) 0.0011(8)
C20 0.0202(14) 0.0155(10) 0.0188(11) -0.0001(8) -0.0004(9) 0.0003(9)
C21 0.0282(15) 0.0257(12) 0.0233(12) -0.0074(9) 0.0031(11) -0.0025(12)
C23 0.0103(13) 0.0131(10) 0.0401(15) 0.0043(9) 0.0019(10) -0.0006(8)
C18 0.0128(11) 0.0104(9) 0.0119(10) 0.0036(7) -0.0004(8) -0.0005(8)

loop_
_atom_type_symbol
_atom_type_description
_atom_type_scat_dispersion_real
_atom_type_scat_dispersion_imag
_atom_type_scat_source
C C 0.0015 0.0009 'International Tables Vol C Tables 4.2.6.8 and 6.1.1.4'
H H 0.0000 0.0000 'International Tables Vol C Tables 4.2.6.8 and 6.1.1.4'
N N 0.0030 0.0019 'International Tables Vol C Tables 4.2.6.8 and 6.1.1.4'
O O 0.0056 0.0036 'International Tables Vol C Tables 4.2.6.8 and 6.1.1.4'
Br Br 0.1811 1.6452 'International Tables Vol C Tables 4.2.6.8 and 6.1.1.4'

loop_
_geom_angle_atom_site_label_1
_geom_angle_atom_site_label_2
_geom_angle_atom_site_label_3
_geom_angle
C3 C2 C1 118.8(2)
C24 C19 C18 117.90(19)
C20 C19 C24 118.9(2)
C20 C19 C18 123.18(19)
C15 N1 C17 127.45(16)
C15 N1 C18 116.70(18)
C18 N1 C17 115.39(18)
C8 C7 C13 109.27(17)
C6 C7 C13 110.91(17)
C6 C7 C8 114.26(17)
C12 C13 C7 111.30(16)
C12 C13 C15 111.14(17)
C15 C13 C7 110.17(16)
C14 C13 C7 109.68(18)
C14 C13 C12 111.16(17)
C14 C13 C15 103.10(16)
C11 C12 C13 109.09(17)
C11 C12 C16 112.29(18)
C16 C12 C13 109.61(17)
C9 C8 C7 114.84(19)
C9 C11 C12 124.7(2)
C4 C5 C6 121.5(2)
N1 C15 C13 118.46(18)
O1 C15 N1 122.46(18)
O1 C15 C13 118.92(19)
C2 C3 Br1 119.98(17)
C2 C3 C4 121.7(2)
C4 C3 Br1 118.32(17)
C6 C1 C2 121.1(2)
N2 C14 C13 175.6(2)
C5 C6 C7 118.87(19)
C5 C6 C1 117.98(19)
C1 C6 C7 123.1(2)
C23 C22 C21 119.2(2)
C8 C9 C10 115.2(2)
C11 C9 C8 122.6(2)
C11 C9 C10 122.2(2)
C23 C24 C19 120.8(2)
N1 C17 C16 111.58(18)
O2 C17 N1 109.76(17)
O2 C17 C16 109.78(17)
C17 C16 C12 112.92(17)
C3 C4 C5 118.8(2)
C19 C20 C21 120.0(2)
C22 C21 C20 120.9(2)
C22 C23 C24 120.2(2)
N1 C18 C19 114.72(17)

loop_
_geom_bond_atom_site_label_1
_geom_bond_atom_site_label_2
_geom_bond_distance
Br1 C3 1.906(2)
C2 C3 1.378(3)
C2 C1 1.400(3)
C19 C24 1.392(3)
C19 C20 1.387(3)
C19 C18 1.517(3)
N1 C15 1.339(3)
N1 C17 1.485(3)
N1 C18 1.467(2)
C7 C13 1.557(3)
C7 C8 1.538(3)
C7 C6 1.524(3)
C13 C12 1.538(3)
C13 C15 1.553(3)
C13 C14 1.479(3)
C12 C11 1.508(3)
C12 C16 1.525(3)
C8 C9 1.504(3)
C11 C9 1.333(3)
C5 C6 1.396(3)
C5 C4 1.390(3)
C15 O1 1.229(3)
C3 C4 1.382(3)
C1 C6 1.398(3)
C14 N2 1.144(3)
O2 C17 1.410(3)
C22 C21 1.386(4)
C22 C23 1.382(4)
C10 C9 1.505(3)
C24 C23 1.385(3)
C17 C16 1.521(3)
C20 C21 1.390(3)

loop_
_geom_torsion_atom_site_label_1
_geom_torsion_atom_site_label_2
_geom_torsion_atom_site_label_3
_geom_torsion_atom_site_label_4
_geom_torsion
Br1 C3 C4 C5 -176.55(18)
C2 C3 C4 C5 2.5(3)
C2 C1 C6 C7 -178.1(2)
C2 C1 C6 C5 2.2(3)
C19 C24 C23 C22 -0.4(4)
C19 C20 C21 C22 -0.4(4)
N1 C17 C16 C12 -40.3(2)
C7 C13 C12 C11 -51.7(2)
C7 C13 C12 C16 -175.08(16)
C7 C13 C15 N1 151.85(19)
C7 C13 C15 O1 -32.5(2)
C7 C8 C9 C11 7.1(3)
C7 C8 C9 C10 -175.05(18)
C13 C7 C8 C9 -36.9(2)
C13 C7 C6 C5 -92.5(2)
C13 C7 C6 C1 87.8(2)
C13 C12 C11 C9 21.4(3)
C13 C12 C16 C17 60.1(2)
C12 C13 C15 N1 28.0(2)
C12 C13 C15 O1 -156.40(19)
C12 C11 C9 C8 1.2(3)
C12 C11 C9 C10 -176.4(2)
C8 C7 C13 C12 60.6(2)
C8 C7 C13 C15 -63.2(2)
C8 C7 C13 C14 -175.98(17)
C8 C7 C6 C5 143.5(2)
C8 C7 C6 C1 -36.2(3)
C11 C12 C16 C17 -61.3(2)
C15 N1 C17 O2 -106.2(2)
C15 N1 C17 C16 15.7(3)
C15 N1 C18 C19 68.1(2)
C15 C13 C12 C11 71.5(2)
C15 C13 C12 C16 -51.9(2)
C3 C2 C1 C6 -1.0(3)
C1 C2 C3 Br1 177.59(16)
C1 C2 C3 C4 -1.4(3)
C14 C13 C12 C11 -174.33(17)
C14 C13 C12 C16 62.3(2)
C14 C13 C15 N1 -91.2(2)
C14 C13 C15 O1 84.4(2)
O2 C17 C16 C12 81.6(2)
C6 C7 C13 C12 -66.2(2)
C6 C7 C13 C15 170.00(17)
C6 C7 C13 C14 57.2(2)
C6 C7 C8 C9 88.0(2)
C6 C5 C4 C3 -1.2(4)
C24 C19 C20 C21 0.2(4)
C24 C19 C18 N1 -162.6(2)
C17 N1 C15 C13 -10.0(3)
C17 N1 C15 O1 174.5(2)
C17 N1 C18 C19 -104.6(2)
C16 C12 C11 C9 143.1(2)
C4 C5 C6 C7 179.2(2)
C4 C5 C6 C1 -1.1(3)
C20 C19 C24 C23 0.2(4)
C20 C19 C18 N1 18.1(3)
C21 C22 C23 C24 0.1(4)
C23 C22 C21 C20 0.3(4)
C18 C19 C24 C23 -179.2(2)
C18 C19 C20 C21 179.5(2)
C18 N1 C15 C13 178.26(16)
C18 N1 C15 O1 2.8(3)
C18 N1 C17 O2 65.6(2)
C18 N1 C17 C16 -172.50(17)
